data_1571581
loop_
_publ_author_name
'Liu, Yu'
'Coles, Nathan T.'
'Cajiao, Nathalia'
'Taylor, Laurence J.'
'Davies, E. Stephen'
'Barbour, Alistair'
'Morgan, Patrick J.'
'Butler, Kevin'
'Pointer-Gleadhill, Ben'
'Argent, Stephen P.'
'McMaster, Jonathan'
'Neidig, Michael L.'
'Robinson, David'
'Kays, Deborah L.'

_publ_section_title
;
 Mechanistic investigations of the Fe(ii) mediated synthesis of
 squaraines.
;
_journal_issue 25
_journal_name_full 'Chemical science'
_journal_page_first 9599
_journal_page_last 9611
_journal_paper_doi 10.1039/d4sc01286k
_journal_volume 15
_journal_year 2024
_chemical_formula_moiety 'C100 H100 Fe2 O8, 1[C6H14]'
_chemical_formula_sum 'C106 H114 Fe2 O8'
_chemical_formula_weight 1627.67
_space_group_crystal_system triclinic
_space_group_IT_number 2
_space_group_name_Hall '-P 1'
_space_group_name_H-M_alt 'P -1'
_atom_sites_solution_hydrogens geom
_atom_sites_solution_primary dual
_atom_sites_solution_secondary difmap
_audit_creation_date 2023-08-04
_audit_creation_method
;
Olex2 1.5
(compiled 2023.03.06 svn.rbb2c1857 for OlexSys, GUI svn.r6748)
;
_audit_update_record
;
2024-02-21 deposited with the CCDC.	2024-05-07 downloaded from the CCDC.
;
_cell_angle_alpha 65.894(2)
_cell_angle_beta 83.350(2)
_cell_angle_gamma 84.359(2)
_cell_formula_units_Z 1
_cell_length_a 12.4176(2)
_cell_length_b 13.2980(2)
_cell_length_c 14.4695(2)
_cell_measurement_reflns_used 21295
_cell_measurement_temperature 120(2)
_cell_measurement_theta_max 74.7890
_cell_measurement_theta_min 3.5480
_cell_volume 2162.86(7)
_computing_cell_refinement 'CrysAlisPro 1.171.40.67a (Rigaku OD, 2019)'
_computing_data_collection 'CrysAlisPro 1.171.40.67a (Rigaku OD, 2019)'
_computing_data_reduction 'CrysAlisPro 1.171.40.67a (Rigaku OD, 2019)'
_computing_molecular_graphics 'Olex2 1.5 (Dolomanov et al., 2009)'
_computing_publication_material 'Olex2 1.5 (Dolomanov et al., 2009)'
_computing_structure_refinement 'SHELXL 2018/3 (Sheldrick, 2015)'
_computing_structure_solution 'SHELXT 2018/2 (Sheldrick, 2018)'
_diffrn_ambient_environment N~2~
_diffrn_ambient_temperature 120(2)
_diffrn_crystal_treatment 'flash frozen in gaseous N2'
_diffrn_detector 'Hybrid Pixel Array Detector'
_diffrn_detector_area_resol_mean 5.8140
_diffrn_detector_type 'PILATUS3 R 200K Hybrid Pixel Array Detector'
_diffrn_measured_fraction_theta_full 0.995
_diffrn_measured_fraction_theta_max 0.970
_diffrn_measurement_details
;
List of Runs (angles in degrees, time in seconds):

  # Type    Start    End  Width  t~exp~   \w     \q     \k     \f   Frames
#--------------------------------------------------------------------------
  1  \w     92.00 118.00   0.50   16.00    --   98.30 -76.00-136.00   52
  2  \w    131.00 161.00   0.50   16.00    --   98.30  76.00  -9.00   60
  3  \w     53.00  83.00   0.50   16.00    --   98.30 -76.00-136.00   60
  4  \w    -37.00  30.00   0.50    4.00    --    0.00 -76.00-136.00  134
  5  \w    -18.00  55.00   0.50    4.00    --   32.00 -44.00-120.42  146
  6  \w     11.00  49.00   0.50    4.00    --   40.00  71.00  31.21   76
  7  \w    108.00 133.00   0.50    4.00    --   44.00  72.00 121.22   50
  8  \w     68.00  94.00   0.50    4.00    --   44.00  72.00 121.22   52
  9  \w     15.00  41.00   0.50    4.00    --   44.00  72.00 121.22   52
 10  \w     19.00  44.00   0.50    4.00    --   48.00  72.00-158.21   50
 11  \w     22.00  49.00   0.50    4.00    --   48.00  72.00 138.10   54
 12  \w    109.00 135.00   0.50    4.00    --   48.00  72.00-158.21   52
 13  \w     32.00  62.00   0.50   16.00    --   56.00  75.00-159.80   60
 14  \w     28.00  55.00   0.50   16.00    --   56.00  73.00-120.81   54
 15  \w     93.00 147.00   0.50   16.00    --   64.00  74.00 158.17  108
 16  \w     33.00  79.00   0.50   16.00    --   64.00  75.00 -55.16   92
 17  \w     33.00  91.00   0.50   16.00    --   64.00  75.00  14.32  116
 18  \w     34.00  82.00   0.50   16.00    --   64.00  74.00 -22.55   96
 19  \w    128.00 153.00   0.50   16.00    --   64.00  75.00 -86.53   50
 20  \w     34.00  61.00   0.50   16.00    --   64.00  74.00 158.17   54
 21  \w    128.00 153.00   0.50   16.00    --   64.00  75.00 -55.16   50
 22  \w     33.00  66.00   0.50   16.00    --   64.00  75.00 -86.53   66
 23  \w    111.00 153.00   0.50   16.00    --   64.00  75.00-119.32   84
 24  \w     34.00  65.00   0.50   16.00    --   64.00  75.00-119.32   62
 25  \w     37.00  71.00   0.50   16.00    --   68.00  75.00  49.75   68
 26  \w     41.00  69.00   0.50   16.00    --   72.00  75.00  83.27   56
 27  \w     45.00  78.00   0.50   16.00    --   76.00  75.00-177.76   66
 28  \w     50.00  95.00   0.50   16.00    --   80.00  74.00 104.60   90
 29  \w    131.00 157.00   0.50   16.00    --   80.00  66.00  17.52   52
 30  \w     52.00  86.00   0.50   16.00    --   80.00  66.00  17.52   68
 31  \w    135.00 166.00   0.50   16.00    --   80.00  74.00-152.29   62
 32  \w    112.00 168.00   0.50   16.00    --   80.00  73.00 -71.99  112
 33  \w    141.00 167.00   0.50   16.00    --   80.00  74.00 104.60   52
 34  \w     50.00  81.00   0.50   16.00    --   80.00  73.00 -71.99   62
 35  \w     50.00 104.00   0.50   16.00    --   80.00  74.00-152.29  108
 36  \w    117.00 167.00   0.50   16.00    --   84.00  62.00-164.27  100
 37  \w     58.00 107.00   0.50   16.00    --   84.00  62.00-164.27   98
 38  \w     54.00 172.00   0.50   16.00    --   84.00  74.00 -36.42  236
 39  \w     97.00 170.00   0.50   16.00    --   84.00  66.00 167.77  146
 40  \w     57.00  87.00   0.50   16.00    --   84.00  66.00 167.77   60
 41  \w     61.00 176.00   0.50   16.00    --   88.00  63.00 -99.11  230
 42  \w     84.00 137.00   0.50   16.00    --   92.00  61.00-107.49  106
 43  \w    142.00 180.00   0.50   16.00    --   92.00  61.00-107.49   76
 44  \w     68.00 186.00   0.50   16.00    --   98.30  73.00  69.24  236
 45  \w     71.00 188.00   0.50   16.00    --   98.30  65.00   8.46  234
 46  \w     73.00 166.00   0.50   16.00    --   98.30  60.00 145.01  186
 47  \w     86.00 132.00   0.50   16.00    --   98.30 -82.00   0.00   92
 48  \w     15.00 129.00   0.50   16.00    --   98.30 -82.00 -30.00  228
 49  \w     75.00 165.00   0.50   16.00    --   98.30  61.00  30.00  180
 50  \w     43.00  81.00   0.50   16.00    --   98.30 -82.00   0.00   76
 51  \w     13.00 121.00   0.50   16.00    --   98.30 -82.00  60.00  216
 52  \w     75.00 166.00   0.50   16.00    --   98.30  61.00  60.00  182
 53  \w    139.00 188.00   0.50   16.00    --   98.30  61.00-150.00   98
 54  \w     72.00 131.00   0.50   16.00    --   98.30  61.00-150.00  118
 55  \w     81.00 152.00   0.50   16.00    --   98.30  77.00 -60.00  142
 56  \w     74.00 119.00   0.50   16.00    --   98.30  61.00 -60.00   90
 57  \w     70.00 170.00   0.50   16.00    --   98.30  70.00 117.79  200
 58  \w     28.00 125.00   0.50   16.00    --   98.30 -82.00-180.00  194
 59  \w     41.00 130.00   0.50   16.00    --   98.30 -82.00 150.00  178
;
_diffrn_measurement_device '\k-geometry diffractometer'
_diffrn_measurement_device_type 'XtalLAB PRO MM007, PILATUS3 R 200K'
_diffrn_measurement_method '\w scans'
_diffrn_measurement_specimen_support 'MiTeGen micromount'
_diffrn_orient_matrix_type 'CrysAlisPro convention (1999,Acta A55,543-557)'
_diffrn_orient_matrix_UB_11 0.0417095000
_diffrn_orient_matrix_UB_12 -0.0969681000
_diffrn_orient_matrix_UB_13 -0.0292287000
_diffrn_orient_matrix_UB_21 0.0692521000
_diffrn_orient_matrix_UB_22 -0.0472433000
_diffrn_orient_matrix_UB_23 0.0917428000
_diffrn_orient_matrix_UB_31 -0.0954714000
_diffrn_orient_matrix_UB_32 -0.0672634000
_diffrn_orient_matrix_UB_33 0.0665517000
_diffrn_radiation_monochromator mirror
_diffrn_radiation_probe x-ray
_diffrn_radiation_type 'Cu K\a'
_diffrn_radiation_wavelength 1.54184
_diffrn_reflns_av_R_equivalents 0.0412
_diffrn_reflns_av_unetI/netI 0.0279
_diffrn_reflns_Laue_measured_fraction_full 0.995
_diffrn_reflns_Laue_measured_fraction_max 0.970
_diffrn_reflns_limit_h_max 15
_diffrn_reflns_limit_h_min -15
_diffrn_reflns_limit_k_max 16
_diffrn_reflns_limit_k_min -16
_diffrn_reflns_limit_l_max 17
_diffrn_reflns_limit_l_min -18
_diffrn_reflns_number 54294
_diffrn_reflns_point_group_measured_fraction_full 0.995
_diffrn_reflns_point_group_measured_fraction_max 0.970
_diffrn_reflns_theta_full 67.684
_diffrn_reflns_theta_max 75.543
_diffrn_reflns_theta_min 3.358
_diffrn_source 'rotating anode'
_diffrn_source_type 'MicroMax 007 HF'
_exptl_absorpt_coefficient_mu 3.146
_exptl_absorpt_correction_T_max 1.000
_exptl_absorpt_correction_T_min 0.879
_exptl_absorpt_correction_type gaussian
_exptl_absorpt_process_details
;
CrysAlisPro 1.171.40.67a (Rigaku Oxford Diffraction, 2019)
Numerical absorption correction based on gaussian integration over
			a multifaceted crystal model
Empirical absorption correction using spherical harmonics,
 implemented in SCALE3 ABSPACK scaling algorithm.
;
_exptl_crystal_colour colourless
_exptl_crystal_colour_primary colourless
_exptl_crystal_density_diffrn 1.250
_exptl_crystal_description block
_exptl_crystal_F_000 866
_exptl_crystal_size_max 0.079
_exptl_crystal_size_mid 0.075
_exptl_crystal_size_min 0.04
_refine_diff_density_max 0.523
_refine_diff_density_min -0.473
_refine_diff_density_rms 0.045
_refine_ls_extinction_method none
_refine_ls_goodness_of_fit_ref 1.086
_refine_ls_hydrogen_treatment constr
_refine_ls_matrix_type full
_refine_ls_number_parameters 508
_refine_ls_number_reflns 8700
_refine_ls_number_restraints 0
_refine_ls_restrained_S_all 1.086
_refine_ls_R_factor_all 0.0520
_refine_ls_R_factor_gt 0.0449
_refine_ls_shift/su_max 0.001
_refine_ls_shift/su_mean 0.000
_refine_ls_structure_factor_coef Fsqd
_refine_ls_weighting_details 'w=1/[\s^2^(Fo^2^)+(0.0768P)^2^+0.5932P] where P=(Fo^2^+2Fc^2^)/3'
_refine_ls_weighting_scheme calc
_refine_ls_wR_factor_gt 0.1281
_refine_ls_wR_factor_ref 0.1335
_reflns_Friedel_coverage 0.000
_reflns_number_gt 7598
_reflns_number_total 8700
_reflns_threshold_expression 'I > 2\s(I)'
_cod_data_source_file d4sc01286k15.cif
_cod_data_source_block 3Mes_iHex
_cod_depositor_comments 'Adding full bibliography for 1571567--1571581.cif.'
_cod_database_code 1571581
_nottingham_internal_coll_name FENCLO
_nottingham_internal_coll_number 19418
_nottingham_internal_coll_client NTC/DLK
_nottingham_internal_coll_type custom
_nottingham_internal_coll_frame_method '\w scans'
_nottingham_internal_coll_frame_time '16.00, 4.00'
_nottingham_internal_coll_frame_width 0.50
_nottingham_internal_coll_user pczntc
_nottingham_internal_coll_date 03/04/2023
_nottingham_internal_coll_location NOTTS
_nottingham_internal_coll_instrument 'XtalLAB PRO, A00000876'
_nottingham_internal_process_date 06/04/2023
_nottingham_internal_process_user pczntc
_nottingham_internal_solution_date 04/08/2023
_nottingham_internal_solution_user pczntc
_nottingham_internal_refinement_date 04/08/2023
_nottingham_internal_refinement_user pczntc
_nottingham_internal_self_archive_date 04/08/2023
_nottingham_internal_self_validation_date 04/08/2023
_nottingham_internal_self_validation_user pczntc
_shelx_shelxl_version_number 2018/3
_chemical_oxdiff_formula 'C104 H100 Fe'
_chemical_oxdiff_usercomment 'FENCLO #19418 MM-900 NTC/DLK fomblin oil on micromount'
_shelx_space_group_comment
;
The symmetry employed for this shelxl refinement is uniquely defined
by the following loop, which should always be used as a source of
symmetry information in preference to the above space-group names.
They are only intended as comments.
;
_shelx_estimated_absorpt_t_max 0.884
_shelx_estimated_absorpt_t_min 0.789
_olex2_refinement_description
;
1. Fixed Uiso
 At 1.2 times of:
  All C(H) groups
 At 1.5 times of:
  All C(H,H,H) groups
2.a Aromatic/amide H refined with riding coordinates:
 C21(H21), C4(H4), C31(H31), C19(H19), C29(H29), C6(H6), C44(H44), C46(H46),
 C30(H30), C35(H35), C5(H5), C10(H10), C37(H37), C12(H12)
2.b Idealised Me refined as rotating group:
 C48(H48A,H48B,H48C), C25(H25A,H25B,H25C), C23(H23A,H23B,H23C), C39(H39A,H39B,
 H39C), C50(H50A,H50B,H50C), C24(H24A,H24B,H24C), C14(H14A,H14B,H14C), C41(H41A,
 H41B,H41C), C49(H49A,H49B,H49C), C40(H40A,H40B,H40C), C15(H15A,H15B,H15C),
 C16(H16A,H16B,H16C)
;
_smtbx_masks_special_details
;
A solvent mask was calculated and 48 electrons were 
found in a volume of 201\%A^3^ in 1 void per unit cell. 
This is consistent with the presence of 
1[C6H14] per unit cell
which account for 50 electrons 
per unit cell.
;
_smtbx_masks_void_probe_radius 1.2
_smtbx_masks_void_truncation_radius 1.2
_olex2_exptl_crystal_mounting_method 'in fomblin film on a micromount'
_olex2_submission_special_instructions 'No special instructions were received'
_oxdiff_exptl_absorpt_empirical_details
;
Empirical correction (ABSPACK) includes:
- Absorption correction using spherical harmonics
- Frame scaling
;
_oxdiff_exptl_absorpt_empirical_full_max 1.300
_oxdiff_exptl_absorpt_empirical_full_min 0.811

loop_
_space_group_symop_operation_xyz
'x, y, z'
'-x, -y, -z'

loop_
_atom_site_label
_atom_site_type_symbol
_atom_site_fract_x
_atom_site_fract_y
_atom_site_fract_z
_atom_site_U_iso_or_equiv
_atom_site_adp_type
_atom_site_occupancy
_atom_site_site_symmetry_order
_atom_site_calc_flag
_atom_site_refinement_flags_posn
_atom_site_refinement_flags_adp
_atom_site_refinement_flags_occupancy
_atom_site_disorder_assembly
_atom_site_disorder_group
Fe1 Fe 0.58232(3) 0.44245(3) 0.38491(2) 0.03797(11) Uani 1 1 d . . . . .
O4 O 0.55362(11) 0.46388(11) 0.63565(11) 0.0407(3) Uani 1 1 d . . . . .
O3 O 0.62969(12) 0.40535(12) 0.51823(11) 0.0419(3) Uani 1 1 d . . . . .
O1 O 0.73734(13) 0.46111(14) 0.29606(11) 0.0489(4) Uani 1 1 d . . . . .
O2 O 0.59634(13) 0.40197(14) 0.26255(12) 0.0493(4) Uani 1 1 d . . . . .
C26 C 0.63503(16) 0.43901(14) 0.58726(14) 0.0329(4) Uani 1 1 d . . . . .
C27 C 0.74566(15) 0.45254(14) 0.61087(14) 0.0326(4) Uani 1 1 d . . . . .
C33 C 0.79432(16) 0.24575(15) 0.68121(15) 0.0353(4) Uani 1 1 d . . . . .
C28 C 0.82167(16) 0.36319(15) 0.64906(14) 0.0345(4) Uani 1 1 d . . . . .
C2 C 0.74642(17) 0.43846(16) 0.13862(14) 0.0372(4) Uani 1 1 d . . . . .
C32 C 0.77361(16) 0.56031(15) 0.58899(14) 0.0351(4) Uani 1 1 d . . . . .
C1 C 0.69219(17) 0.43222(14) 0.23863(14) 0.0347(4) Uani 1 1 d . . . . .
C17 C 0.79669(17) 0.23296(15) 0.21584(15) 0.0376(4) Uani 1 1 d . . . . .
C3 C 0.74782(18) 0.54097(16) 0.05646(15) 0.0403(4) Uani 1 1 d . . . . .
C7 C 0.78823(17) 0.34210(15) 0.12706(15) 0.0380(4) Uani 1 1 d . . . . .
C42 C 0.69223(16) 0.65508(15) 0.54892(15) 0.0357(4) Uani 1 1 d . . . . .
C22 C 0.71561(17) 0.15744(16) 0.24098(15) 0.0383(4) Uani 1 1 d . . . . .
C8 C 0.7085(2) 0.64477(16) 0.06936(15) 0.0430(5) Uani 1 1 d . . . . .
C18 C 0.88925(18) 0.20506(16) 0.27007(16) 0.0404(4) Uani 1 1 d . . . . .
C34 C 0.82085(17) 0.19155(16) 0.61629(16) 0.0398(4) Uani 1 1 d . . . . .
C47 C 0.67237(18) 0.69960(16) 0.44634(15) 0.0410(4) Uani 1 1 d . . . . .
C21 C 0.72866(18) 0.05487(16) 0.32099(16) 0.0421(5) Uani 1 1 d . . . . .
H21 H 0.673486 0.003919 0.338887 0.051 Uiso 1 1 calc R U . . .
C43 C 0.63235(17) 0.69550(15) 0.61595(15) 0.0379(4) Uani 1 1 d . . . . .
C4 C 0.7901(2) 0.54596(18) -0.03905(16) 0.0483(5) Uani 1 1 d . . . . .
H4 H 0.792521 0.615269 -0.095516 0.058 Uiso 1 1 calc R U . . .
C20 C 0.82032(19) 0.02481(16) 0.37556(17) 0.0441(5) Uani 1 1 d . . . . .
C31 C 0.87744(18) 0.57768(16) 0.60367(17) 0.0426(5) Uani 1 1 d . . . . .
H31 H 0.896592 0.650466 0.588733 0.051 Uiso 1 1 calc R U . . .
C19 C 0.89940(19) 0.10038(16) 0.34907(17) 0.0440(5) Uani 1 1 d . . . . .
H19 H 0.962441 0.080654 0.385550 0.053 Uiso 1 1 calc R U . . .
C29 C 0.92505(17) 0.38382(17) 0.66317(17) 0.0434(5) Uani 1 1 d . . . . .
H29 H 0.976864 0.323814 0.689246 0.052 Uiso 1 1 calc R U . . .
C38 C 0.7498(2) 0.18847(17) 0.78020(16) 0.0457(5) Uani 1 1 d . . . . .
C48 C 0.6543(2) 0.64895(18) 0.72647(16) 0.0463(5) Uani 1 1 d . . . . .
H48A H 0.643169 0.569646 0.757167 0.069 Uiso 1 1 calc R U . . .
H48B H 0.604631 0.685964 0.761972 0.069 Uiso 1 1 calc R U . . .
H48C H 0.729468 0.660979 0.732104 0.069 Uiso 1 1 calc R U . . .
C25 C 0.61731(19) 0.18543(18) 0.18171(17) 0.0457(5) Uani 1 1 d . . . . .
H25A H 0.638504 0.186340 0.114007 0.069 Uiso 1 1 calc R U . . .
H25B H 0.585629 0.258272 0.175120 0.069 Uiso 1 1 calc R U . . .
H25C H 0.563654 0.129947 0.217339 0.069 Uiso 1 1 calc R U . . .
C6 C 0.8290(2) 0.35030(18) 0.03081(16) 0.0468(5) Uani 1 1 d . . . . .
H6 H 0.857658 0.285811 0.021585 0.056 Uiso 1 1 calc R U . . .
C45 C 0.52892(19) 0.82241(17) 0.47820(18) 0.0480(5) Uani 1 1 d . . . . .
C36 C 0.7557(2) 0.02158(17) 0.74922(19) 0.0507(5) Uani 1 1 d . . . . .
C44 C 0.55180(19) 0.77892(17) 0.57908(17) 0.0458(5) Uani 1 1 d . . . . .
H44 H 0.511420 0.806790 0.624298 0.055 Uiso 1 1 calc R U . . .
C46 C 0.58959(19) 0.78213(17) 0.41314(17) 0.0469(5) Uani 1 1 d . . . . .
H46 H 0.574599 0.811381 0.343814 0.056 Uiso 1 1 calc R U . . .
C30 C 0.95391(18) 0.49006(18) 0.63995(19) 0.0471(5) Uani 1 1 d . . . . .
H30 H 1.025204 0.502876 0.648743 0.056 Uiso 1 1 calc R U . . .
C35 C 0.80209(19) 0.07979(17) 0.65221(18) 0.0470(5) Uani 1 1 d . . . . .
H35 H 0.821811 0.042331 0.608639 0.056 Uiso 1 1 calc R U . . .
C9 C 0.5992(2) 0.68218(17) 0.05981(17) 0.0509(6) Uani 1 1 d . . . . .
C5 C 0.8284(2) 0.45148(19) -0.05218(16) 0.0517(6) Uani 1 1 d . . . . .
H5 H 0.854340 0.455451 -0.117908 0.062 Uiso 1 1 calc R U . . .
C23 C 0.9763(2) 0.28569(19) 0.24574(19) 0.0508(5) Uani 1 1 d . . . . .
H23A H 0.945442 0.350868 0.257016 0.076 Uiso 1 1 calc R U . . .
H23B H 1.004660 0.307952 0.174543 0.076 Uiso 1 1 calc R U . . .
H23C H 1.035335 0.250647 0.289850 0.076 Uiso 1 1 calc R U . . .
C13 C 0.7811(2) 0.70388(18) 0.09104(17) 0.0502(5) Uani 1 1 d . . . . .
C39 C 0.8690(2) 0.2520(2) 0.50922(18) 0.0550(6) Uani 1 1 d . . . . .
H39A H 0.819769 0.314669 0.472941 0.082 Uiso 1 1 calc R U . . .
H39B H 0.879451 0.201839 0.474333 0.082 Uiso 1 1 calc R U . . .
H39C H 0.939210 0.278983 0.510702 0.082 Uiso 1 1 calc R U . . .
C50 C 0.7396(2) 0.6634(2) 0.37112(17) 0.0565(6) Uani 1 1 d . . . . .
H50A H 0.802280 0.709152 0.342649 0.085 Uiso 1 1 calc R U . . .
H50B H 0.695485 0.671335 0.316330 0.085 Uiso 1 1 calc R U . . .
H50C H 0.764936 0.585911 0.405286 0.085 Uiso 1 1 calc R U . . .
C24 C 0.8333(2) -0.08799(18) 0.4602(2) 0.0599(7) Uani 1 1 d . . . . .
H24A H 0.765040 -0.105595 0.503383 0.090 Uiso 1 1 calc R U . . .
H24B H 0.891297 -0.088604 0.501008 0.090 Uiso 1 1 calc R U . . .
H24C H 0.852006 -0.143067 0.431275 0.090 Uiso 1 1 calc R U . . .
C11 C 0.6362(3) 0.83966(18) 0.09387(17) 0.0586(7) Uani 1 1 d . . . . .
C10 C 0.5654(3) 0.77957(19) 0.07246(19) 0.0594(7) Uani 1 1 d . . . . .
H10 H 0.491399 0.805279 0.066127 0.071 Uiso 1 1 calc R U . . .
C37 C 0.7300(2) 0.07711(18) 0.81228(18) 0.0533(6) Uani 1 1 d . . . . .
H37 H 0.697993 0.038502 0.879127 0.064 Uiso 1 1 calc R U . . .
C12 C 0.7436(3) 0.80138(19) 0.10222(18) 0.0583(7) Uani 1 1 d . . . . .
H12 H 0.793405 0.842356 0.115944 0.070 Uiso 1 1 calc R U . . .
C14 C 0.5201(2) 0.6178(2) 0.0379(2) 0.0611(7) Uani 1 1 d . . . . .
H14A H 0.544360 0.610845 -0.026186 0.092 Uiso 1 1 calc R U . . .
H14B H 0.448129 0.656365 0.032607 0.092 Uiso 1 1 calc R U . . .
H14C H 0.516080 0.544184 0.093148 0.092 Uiso 1 1 calc R U . . .
C41 C 0.7292(3) 0.2449(2) 0.8526(2) 0.0711(8) Uani 1 1 d . . . . .
H41A H 0.796142 0.276351 0.855726 0.107 Uiso 1 1 calc R U . . .
H41B H 0.705809 0.191031 0.920403 0.107 Uiso 1 1 calc R U . . .
H41C H 0.672322 0.303871 0.828830 0.107 Uiso 1 1 calc R U . . .
C49 C 0.4394(2) 0.9112(2) 0.4407(2) 0.0712(8) Uani 1 1 d . . . . .
H49A H 0.377512 0.895311 0.492076 0.107 Uiso 1 1 calc R U . . .
H49B H 0.416579 0.912910 0.377424 0.107 Uiso 1 1 calc R U . . .
H49C H 0.466186 0.982915 0.428169 0.107 Uiso 1 1 calc R U . . .
C40 C 0.7345(3) -0.0995(2) 0.7859(2) 0.0729(8) Uani 1 1 d . . . . .
H40A H 0.697299 -0.110736 0.734998 0.109 Uiso 1 1 calc R U . . .
H40B H 0.688763 -0.122607 0.850175 0.109 Uiso 1 1 calc R U . . .
H40C H 0.803640 -0.143345 0.796219 0.109 Uiso 1 1 calc R U . . .
C15 C 0.5973(3) 0.9435(2) 0.1097(2) 0.0759(9) Uani 1 1 d . . . . .
H15A H 0.588997 1.004936 0.043609 0.114 Uiso 1 1 calc R U . . .
H15B H 0.650587 0.960703 0.145297 0.114 Uiso 1 1 calc R U . . .
H15C H 0.527287 0.932034 0.150342 0.114 Uiso 1 1 calc R U . . .
C16 C 0.8974(2) 0.6616(3) 0.1054(3) 0.0717(8) Uani 1 1 d . . . . .
H16A H 0.899938 0.587320 0.159782 0.108 Uiso 1 1 calc R U . . .
H16B H 0.935686 0.710938 0.123768 0.108 Uiso 1 1 calc R U . . .
H16C H 0.932292 0.658968 0.042079 0.108 Uiso 1 1 calc R U . . .

loop_
_atom_site_aniso_label
_atom_site_aniso_U_11
_atom_site_aniso_U_22
_atom_site_aniso_U_33
_atom_site_aniso_U_23
_atom_site_aniso_U_13
_atom_site_aniso_U_12
Fe1 0.03936(18) 0.04145(19) 0.03404(17) -0.01768(13) -0.00286(12) 0.00464(13)
O4 0.0382(7) 0.0338(7) 0.0460(8) -0.0141(6) 0.0016(6) 0.0015(6)
O3 0.0475(8) 0.0406(7) 0.0373(7) -0.0147(6) -0.0058(6) -0.0032(6)
O1 0.0481(9) 0.0637(10) 0.0414(8) -0.0282(7) 0.0055(6) -0.0114(7)
O2 0.0467(9) 0.0617(10) 0.0481(8) -0.0318(8) 0.0068(7) -0.0114(7)
C26 0.0383(10) 0.0234(8) 0.0314(9) -0.0058(7) -0.0026(7) 0.0008(7)
C27 0.0361(10) 0.0275(9) 0.0310(9) -0.0091(7) -0.0007(7) -0.0023(7)
C33 0.0380(10) 0.0259(9) 0.0390(10) -0.0101(7) -0.0054(8) 0.0015(7)
C28 0.0371(10) 0.0279(9) 0.0368(9) -0.0115(7) -0.0028(8) -0.0006(7)
C2 0.0476(11) 0.0309(9) 0.0319(9) -0.0125(8) -0.0005(8) -0.0011(8)
C32 0.0424(10) 0.0268(9) 0.0330(9) -0.0095(7) -0.0008(8) -0.0018(8)
C1 0.0480(11) 0.0221(8) 0.0314(9) -0.0092(7) -0.0029(8) 0.0026(7)
C17 0.0505(12) 0.0286(9) 0.0338(9) -0.0145(8) -0.0011(8) 0.0031(8)
C3 0.0559(13) 0.0295(9) 0.0310(9) -0.0087(8) -0.0008(8) -0.0002(8)
C7 0.0496(11) 0.0294(9) 0.0339(10) -0.0128(8) -0.0026(8) 0.0024(8)
C42 0.0426(10) 0.0243(8) 0.0358(9) -0.0074(7) -0.0026(8) -0.0037(7)
C22 0.0455(11) 0.0306(9) 0.0400(10) -0.0165(8) -0.0038(8) 0.0038(8)
C8 0.0658(14) 0.0254(9) 0.0289(9) -0.0037(7) 0.0018(9) -0.0012(9)
C18 0.0496(12) 0.0320(9) 0.0400(10) -0.0156(8) -0.0022(9) -0.0014(8)
C34 0.0409(11) 0.0336(10) 0.0433(11) -0.0148(8) -0.0009(8) -0.0007(8)
C47 0.0545(12) 0.0284(9) 0.0359(10) -0.0077(8) -0.0024(9) -0.0076(8)
C21 0.0487(12) 0.0289(9) 0.0478(11) -0.0141(8) -0.0049(9) -0.0020(8)
C43 0.0461(11) 0.0255(8) 0.0382(10) -0.0092(7) -0.0030(8) -0.0019(8)
C4 0.0692(15) 0.0370(11) 0.0305(10) -0.0070(8) 0.0006(10) -0.0007(10)
C20 0.0552(13) 0.0292(10) 0.0459(11) -0.0121(9) -0.0102(10) 0.0007(9)
C31 0.0452(11) 0.0294(9) 0.0514(12) -0.0136(9) -0.0033(9) -0.0069(8)
C19 0.0537(13) 0.0330(10) 0.0455(11) -0.0147(9) -0.0125(10) 0.0015(9)
C29 0.0393(11) 0.0328(10) 0.0555(12) -0.0150(9) -0.0084(9) 0.0027(8)
C38 0.0609(14) 0.0322(10) 0.0404(11) -0.0121(8) 0.0012(10) -0.0029(9)
C48 0.0620(14) 0.0374(10) 0.0390(11) -0.0155(9) -0.0053(10) 0.0013(10)
C25 0.0495(12) 0.0377(10) 0.0509(12) -0.0191(9) -0.0098(10) 0.0057(9)
C6 0.0651(14) 0.0375(11) 0.0373(11) -0.0176(9) 0.0019(10) 0.0035(10)
C45 0.0443(12) 0.0326(10) 0.0553(13) -0.0050(9) -0.0080(10) -0.0007(9)
C36 0.0614(14) 0.0292(10) 0.0582(14) -0.0137(9) -0.0052(11) -0.0038(9)
C44 0.0492(12) 0.0308(10) 0.0499(12) -0.0108(9) 0.0014(10) 0.0013(9)
C46 0.0577(13) 0.0332(10) 0.0403(11) -0.0017(8) -0.0130(10) -0.0073(9)
C30 0.0408(11) 0.0382(11) 0.0622(14) -0.0185(10) -0.0087(10) -0.0045(9)
C35 0.0557(13) 0.0333(10) 0.0542(13) -0.0210(9) -0.0030(10) 0.0003(9)
C9 0.0734(16) 0.0326(10) 0.0400(11) -0.0094(9) -0.0093(11) 0.0100(10)
C5 0.0741(16) 0.0450(12) 0.0321(10) -0.0148(9) 0.0031(10) 0.0024(11)
C23 0.0549(13) 0.0434(12) 0.0522(13) -0.0156(10) -0.0050(10) -0.0099(10)
C13 0.0690(15) 0.0332(10) 0.0427(11) -0.0110(9) 0.0065(10) -0.0080(10)
C39 0.0670(16) 0.0452(12) 0.0498(13) -0.0204(10) 0.0120(11) -0.0036(11)
C50 0.0869(18) 0.0422(12) 0.0342(11) -0.0116(9) 0.0025(11) -0.0013(12)
C24 0.0798(18) 0.0299(11) 0.0610(15) -0.0050(10) -0.0233(13) -0.0018(11)
C11 0.100(2) 0.0269(10) 0.0385(11) -0.0068(9) 0.0000(12) 0.0076(12)
C10 0.0855(19) 0.0350(11) 0.0519(13) -0.0142(10) -0.0117(12) 0.0155(12)
C37 0.0736(16) 0.0315(10) 0.0439(12) -0.0058(9) 0.0049(11) -0.0075(10)
C12 0.094(2) 0.0337(11) 0.0428(12) -0.0111(9) 0.0047(12) -0.0151(12)
C14 0.0711(17) 0.0483(13) 0.0660(16) -0.0243(12) -0.0242(13) 0.0149(12)
C41 0.118(3) 0.0476(14) 0.0433(13) -0.0183(11) 0.0155(14) -0.0124(15)
C49 0.0584(16) 0.0529(15) 0.0809(19) -0.0058(13) -0.0180(14) 0.0135(12)
C40 0.101(2) 0.0305(12) 0.0798(19) -0.0147(12) -0.0014(17) -0.0116(13)
C15 0.133(3) 0.0312(12) 0.0557(15) -0.0148(11) -0.0007(16) 0.0095(14)
C16 0.0697(18) 0.0621(16) 0.092(2) -0.0400(16) 0.0042(16) -0.0157(14)

loop_
_atom_type_symbol
_atom_type_description
_atom_type_scat_dispersion_real
_atom_type_scat_dispersion_imag
_atom_type_scat_source
C C 0.0181 0.0091 'International Tables Vol C Tables 4.2.6.8 and 6.1.1.4'
H H 0.0000 0.0000 'International Tables Vol C Tables 4.2.6.8 and 6.1.1.4'
Fe Fe -1.1336 3.1974 'International Tables Vol C Tables 4.2.6.8 and 6.1.1.4'
O O 0.0492 0.0322 'International Tables Vol C Tables 4.2.6.8 and 6.1.1.4'

loop_
_exptl_crystal_face_index_h
_exptl_crystal_face_index_k
_exptl_crystal_face_index_l
_exptl_crystal_face_perp_dist
-6 -3 3 0.0468
3 5 9 0.0384
-3 -5 -9 0.0014
6 3 -3 0.0396
-2 -7 2 0.0375
2 7 -2 0.0375
7 -3 -2 0.0389
-7 3 2 0.0389
-3 7 0 0.0297
1 3 9 0.0319

loop_
_geom_angle_atom_site_label_1
_geom_angle_atom_site_label_2
_geom_angle_atom_site_label_3
_geom_angle
_geom_angle_site_symmetry_1
_geom_angle_site_symmetry_3
_geom_angle_publ_flag
O4 Fe1 O1 132.14(6) 2_666 . ?
O4 Fe1 O2 101.82(6) 2_666 . ?
O4 Fe1 C1 119.36(6) 2_666 . ?
O3 Fe1 O4 111.27(6) . 2_666 ?
O3 Fe1 O1 100.36(6) . . ?
O3 Fe1 O2 145.30(7) . . ?
O3 Fe1 C1 126.75(7) . . ?
O1 Fe1 C1 30.94(6) . . ?
O2 Fe1 O1 62.07(6) . . ?
O2 Fe1 C1 31.21(6) . . ?
C26 O4 Fe1 141.68(13) . 2_666 ?
C26 O3 Fe1 145.22(13) . . ?
C1 O1 Fe1 86.25(12) . . ?
C1 O2 Fe1 91.83(12) . . ?
O4 C26 O3 124.14(18) . . ?
O4 C26 C27 118.35(17) . . ?
O3 C26 C27 117.50(17) . . ?
C28 C27 C26 122.43(16) . . ?
C28 C27 C32 120.20(18) . . ?
C32 C27 C26 117.31(16) . . ?
C34 C33 C28 120.71(18) . . ?
C34 C33 C38 120.21(18) . . ?
C38 C33 C28 118.87(17) . . ?
C27 C28 C33 122.73(17) . . ?
C29 C28 C27 118.76(17) . . ?
C29 C28 C33 118.40(17) . . ?
C3 C2 C1 118.40(17) . . ?
C3 C2 C7 121.24(18) . . ?
C7 C2 C1 120.23(17) . . ?
C27 C32 C42 120.01(17) . . ?
C31 C32 C27 119.38(17) . . ?
C31 C32 C42 120.60(17) . . ?
O1 C1 Fe1 62.81(10) . . ?
O1 C1 O2 119.53(18) . . ?
O1 C1 C2 121.96(19) . . ?
O2 C1 Fe1 56.96(10) . . ?
O2 C1 C2 118.41(17) . . ?
C2 C1 Fe1 170.87(14) . . ?
C22 C17 C7 120.40(18) . . ?
C18 C17 C7 119.08(19) . . ?
C18 C17 C22 120.44(18) . . ?
C2 C3 C8 121.47(17) . . ?
C2 C3 C4 118.68(18) . . ?
C4 C3 C8 119.82(17) . . ?
C2 C7 C17 122.04(17) . . ?
C6 C7 C2 118.38(18) . . ?
C6 C7 C17 119.45(17) . . ?
C47 C42 C32 120.26(18) . . ?
C47 C42 C43 120.23(18) . . ?
C43 C42 C32 119.44(17) . . ?
C17 C22 C25 120.89(18) . . ?
C21 C22 C17 118.80(19) . . ?
C21 C22 C25 120.3(2) . . ?
C9 C8 C3 120.2(2) . . ?
C13 C8 C3 119.6(2) . . ?
C13 C8 C9 120.2(2) . . ?
C17 C18 C23 121.34(19) . . ?
C19 C18 C17 118.7(2) . . ?
C19 C18 C23 120.0(2) . . ?
C33 C34 C39 120.93(18) . . ?
C35 C34 C33 118.82(19) . . ?
C35 C34 C39 120.25(19) . . ?
C42 C47 C46 118.7(2) . . ?
C42 C47 C50 121.7(2) . . ?
C46 C47 C50 119.6(2) . . ?
C22 C21 H21 119.1 . . ?
C22 C21 C20 121.9(2) . . ?
C20 C21 H21 119.1 . . ?
C42 C43 C48 120.55(18) . . ?
C44 C43 C42 118.96(19) . . ?
C44 C43 C48 120.48(19) . . ?
C3 C4 H4 119.6 . . ?
C5 C4 C3 120.71(19) . . ?
C5 C4 H4 119.6 . . ?
C21 C20 C24 120.6(2) . . ?
C19 C20 C21 118.29(19) . . ?
C19 C20 C24 121.1(2) . . ?
C32 C31 H31 119.5 . . ?
C32 C31 C30 120.92(18) . . ?
C30 C31 H31 119.5 . . ?
C18 C19 H19 119.0 . . ?
C20 C19 C18 121.9(2) . . ?
C20 C19 H19 119.0 . . ?
C28 C29 H29 119.3 . . ?
C30 C29 C28 121.39(19) . . ?
C30 C29 H29 119.3 . . ?
C33 C38 C37 119.1(2) . . ?
C33 C38 C41 120.08(19) . . ?
C37 C38 C41 120.8(2) . . ?
C43 C48 H48A 109.5 . . ?
C43 C48 H48B 109.5 . . ?
C43 C48 H48C 109.5 . . ?
H48A C48 H48B 109.5 . . ?
H48A C48 H48C 109.5 . . ?
H48B C48 H48C 109.5 . . ?
C22 C25 H25A 109.5 . . ?
C22 C25 H25B 109.5 . . ?
C22 C25 H25C 109.5 . . ?
H25A C25 H25B 109.5 . . ?
H25A C25 H25C 109.5 . . ?
H25B C25 H25C 109.5 . . ?
C7 C6 H6 119.5 . . ?
C7 C6 C5 120.97(19) . . ?
C5 C6 H6 119.5 . . ?
C44 C45 C49 120.7(2) . . ?
C46 C45 C44 118.3(2) . . ?
C46 C45 C49 121.0(2) . . ?
C35 C36 C37 117.9(2) . . ?
C35 C36 C40 121.2(2) . . ?
C37 C36 C40 120.9(2) . . ?
C43 C44 H44 119.1 . . ?
C45 C44 C43 121.8(2) . . ?
C45 C44 H44 119.1 . . ?
C47 C46 H46 119.0 . . ?
C45 C46 C47 121.9(2) . . ?
C45 C46 H46 119.0 . . ?
C31 C30 H30 120.3 . . ?
C29 C30 C31 119.3(2) . . ?
C29 C30 H30 120.3 . . ?
C34 C35 H35 118.9 . . ?
C36 C35 C34 122.2(2) . . ?
C36 C35 H35 118.9 . . ?
C8 C9 C14 120.5(2) . . ?
C10 C9 C8 118.5(2) . . ?
C10 C9 C14 121.0(2) . . ?
C4 C5 C6 120.0(2) . . ?
C4 C5 H5 120.0 . . ?
C6 C5 H5 120.0 . . ?
C18 C23 H23A 109.5 . . ?
C18 C23 H23B 109.5 . . ?
C18 C23 H23C 109.5 . . ?
H23A C23 H23B 109.5 . . ?
H23A C23 H23C 109.5 . . ?
H23B C23 H23C 109.5 . . ?
C8 C13 C12 119.1(2) . . ?
C8 C13 C16 120.3(2) . . ?
C12 C13 C16 120.6(2) . . ?
C34 C39 H39A 109.5 . . ?
C34 C39 H39B 109.5 . . ?
C34 C39 H39C 109.5 . . ?
H39A C39 H39B 109.5 . . ?
H39A C39 H39C 109.5 . . ?
H39B C39 H39C 109.5 . . ?
C47 C50 H50A 109.5 . . ?
C47 C50 H50B 109.5 . . ?
C47 C50 H50C 109.5 . . ?
H50A C50 H50B 109.5 . . ?
H50A C50 H50C 109.5 . . ?
H50B C50 H50C 109.5 . . ?
C20 C24 H24A 109.5 . . ?
C20 C24 H24B 109.5 . . ?
C20 C24 H24C 109.5 . . ?
H24A C24 H24B 109.5 . . ?
H24A C24 H24C 109.5 . . ?
H24B C24 H24C 109.5 . . ?
C10 C11 C15 121.3(3) . . ?
C12 C11 C10 118.1(2) . . ?
C12 C11 C15 120.6(3) . . ?
C9 C10 H10 118.9 . . ?
C11 C10 C9 122.2(3) . . ?
C11 C10 H10 118.9 . . ?
C38 C37 H37 119.1 . . ?
C36 C37 C38 121.7(2) . . ?
C36 C37 H37 119.1 . . ?
C13 C12 H12 119.1 . . ?
C11 C12 C13 121.9(3) . . ?
C11 C12 H12 119.1 . . ?
C9 C14 H14A 109.5 . . ?
C9 C14 H14B 109.5 . . ?
C9 C14 H14C 109.5 . . ?
H14A C14 H14B 109.5 . . ?
H14A C14 H14C 109.5 . . ?
H14B C14 H14C 109.5 . . ?
C38 C41 H41A 109.5 . . ?
C38 C41 H41B 109.5 . . ?
C38 C41 H41C 109.5 . . ?
H41A C41 H41B 109.5 . . ?
H41A C41 H41C 109.5 . . ?
H41B C41 H41C 109.5 . . ?
C45 C49 H49A 109.5 . . ?
C45 C49 H49B 109.5 . . ?
C45 C49 H49C 109.5 . . ?
H49A C49 H49B 109.5 . . ?
H49A C49 H49C 109.5 . . ?
H49B C49 H49C 109.5 . . ?
C36 C40 H40A 109.5 . . ?
C36 C40 H40B 109.5 . . ?
C36 C40 H40C 109.5 . . ?
H40A C40 H40B 109.5 . . ?
H40A C40 H40C 109.5 . . ?
H40B C40 H40C 109.5 . . ?
C11 C15 H15A 109.5 . . ?
C11 C15 H15B 109.5 . . ?
C11 C15 H15C 109.5 . . ?
H15A C15 H15B 109.5 . . ?
H15A C15 H15C 109.5 . . ?
H15B C15 H15C 109.5 . . ?
C13 C16 H16A 109.5 . . ?
C13 C16 H16B 109.5 . . ?
C13 C16 H16C 109.5 . . ?
H16A C16 H16B 109.5 . . ?
H16A C16 H16C 109.5 . . ?
H16B C16 H16C 109.5 . . ?

loop_
_geom_bond_atom_site_label_1
_geom_bond_atom_site_label_2
_geom_bond_distance
_geom_bond_site_symmetry_2
_geom_bond_publ_flag
Fe1 O4 1.9722(14) 2_666 ?
Fe1 O3 1.9337(14) . ?
Fe1 O1 2.1634(15) . ?
Fe1 O2 2.0355(15) . ?
Fe1 C1 2.4270(19) . ?
O4 C26 1.257(2) . ?
O3 C26 1.260(2) . ?
O1 C1 1.251(2) . ?
O2 C1 1.258(3) . ?
C26 C27 1.498(3) . ?
C27 C28 1.404(3) . ?
C27 C32 1.406(3) . ?
C33 C28 1.498(3) . ?
C33 C34 1.395(3) . ?
C33 C38 1.395(3) . ?
C28 C29 1.393(3) . ?
C2 C1 1.497(3) . ?
C2 C3 1.396(3) . ?
C2 C7 1.401(3) . ?
C32 C42 1.495(3) . ?
C32 C31 1.387(3) . ?
C17 C7 1.499(3) . ?
C17 C22 1.404(3) . ?
C17 C18 1.401(3) . ?
C3 C8 1.495(3) . ?
C3 C4 1.398(3) . ?
C7 C6 1.390(3) . ?
C42 C47 1.397(3) . ?
C42 C43 1.401(3) . ?
C22 C21 1.392(3) . ?
C22 C25 1.502(3) . ?
C8 C9 1.401(3) . ?
C8 C13 1.391(3) . ?
C18 C19 1.400(3) . ?
C18 C23 1.508(3) . ?
C34 C35 1.394(3) . ?
C34 C39 1.506(3) . ?
C47 C46 1.398(3) . ?
C47 C50 1.501(3) . ?
C21 H21 0.9500 . ?
C21 C20 1.393(3) . ?
C43 C48 1.508(3) . ?
C43 C44 1.392(3) . ?
C4 H4 0.9500 . ?
C4 C5 1.377(3) . ?
C20 C19 1.383(3) . ?
C20 C24 1.508(3) . ?
C31 H31 0.9500 . ?
C31 C30 1.390(3) . ?
C19 H19 0.9500 . ?
C29 H29 0.9500 . ?
C29 C30 1.386(3) . ?
C38 C37 1.397(3) . ?
C38 C41 1.506(3) . ?
C48 H48A 0.9800 . ?
C48 H48B 0.9800 . ?
C48 H48C 0.9800 . ?
C25 H25A 0.9800 . ?
C25 H25B 0.9800 . ?
C25 H25C 0.9800 . ?
C6 H6 0.9500 . ?
C6 C5 1.390(3) . ?
C45 C44 1.386(3) . ?
C45 C46 1.382(3) . ?
C45 C49 1.510(3) . ?
C36 C35 1.383(3) . ?
C36 C37 1.384(3) . ?
C36 C40 1.515(3) . ?
C44 H44 0.9500 . ?
C46 H46 0.9500 . ?
C30 H30 0.9500 . ?
C35 H35 0.9500 . ?
C9 C10 1.398(3) . ?
C9 C14 1.502(4) . ?
C5 H5 0.9500 . ?
C23 H23A 0.9800 . ?
C23 H23B 0.9800 . ?
C23 H23C 0.9800 . ?
C13 C12 1.400(3) . ?
C13 C16 1.503(4) . ?
C39 H39A 0.9800 . ?
C39 H39B 0.9800 . ?
C39 H39C 0.9800 . ?
C50 H50A 0.9800 . ?
C50 H50B 0.9800 . ?
C50 H50C 0.9800 . ?
C24 H24A 0.9800 . ?
C24 H24B 0.9800 . ?
C24 H24C 0.9800 . ?
C11 C10 1.382(4) . ?
C11 C12 1.380(4) . ?
C11 C15 1.514(3) . ?
C10 H10 0.9500 . ?
C37 H37 0.9500 . ?
C12 H12 0.9500 . ?
C14 H14A 0.9800 . ?
C14 H14B 0.9800 . ?
C14 H14C 0.9800 . ?
C41 H41A 0.9800 . ?
C41 H41B 0.9800 . ?
C41 H41C 0.9800 . ?
C49 H49A 0.9800 . ?
C49 H49B 0.9800 . ?
C49 H49C 0.9800 . ?
C40 H40A 0.9800 . ?
C40 H40B 0.9800 . ?
C40 H40C 0.9800 . ?
C15 H15A 0.9800 . ?
C15 H15B 0.9800 . ?
C15 H15C 0.9800 . ?
C16 H16A 0.9800 . ?
C16 H16B 0.9800 . ?
C16 H16C 0.9800 . ?

loop_
_geom_torsion_atom_site_label_1
_geom_torsion_atom_site_label_2
_geom_torsion_atom_site_label_3
_geom_torsion_atom_site_label_4
_geom_torsion
_geom_torsion_site_symmetry_1
_geom_torsion_site_symmetry_2
_geom_torsion_site_symmetry_3
_geom_torsion_site_symmetry_4
_geom_torsion_publ_flag
Fe1 O4 C26 O3 -53.7(3) 2_666 . . . ?
Fe1 O4 C26 C27 124.79(19) 2_666 . . . ?
Fe1 O3 C26 O4 63.2(3) . . . . ?
Fe1 O3 C26 C27 -115.3(2) . . . . ?
Fe1 O1 C1 O2 -5.41(18) . . . . ?
Fe1 O1 C1 C2 171.04(16) . . . . ?
Fe1 O2 C1 O1 5.74(19) . . . . ?
Fe1 O2 C1 C2 -170.83(14) . . . . ?
O4 C26 C27 C28 118.0(2) . . . . ?
O4 C26 C27 C32 -64.8(2) . . . . ?
O3 C26 C27 C28 -63.5(2) . . . . ?
O3 C26 C27 C32 113.72(19) . . . . ?
C26 C27 C28 C33 -7.6(3) . . . . ?
C26 C27 C28 C29 176.14(18) . . . . ?
C26 C27 C32 C42 3.1(3) . . . . ?
C26 C27 C32 C31 -176.05(18) . . . . ?
C27 C28 C29 C30 -0.3(3) . . . . ?
C27 C32 C42 C47 -79.3(2) . . . . ?
C27 C32 C42 C43 97.7(2) . . . . ?
C27 C32 C31 C30 -0.2(3) . . . . ?
C33 C28 C29 C30 -176.7(2) . . . . ?
C33 C34 C35 C36 1.6(3) . . . . ?
C33 C38 C37 C36 1.6(4) . . . . ?
C28 C27 C32 C42 -179.64(17) . . . . ?
C28 C27 C32 C31 1.2(3) . . . . ?
C28 C33 C34 C35 174.76(19) . . . . ?
C28 C33 C34 C39 -5.2(3) . . . . ?
C28 C33 C38 C37 -176.4(2) . . . . ?
C28 C33 C38 C41 0.5(3) . . . . ?
C28 C29 C30 C31 1.3(4) . . . . ?
C2 C3 C8 C9 -89.7(3) . . . . ?
C2 C3 C8 C13 90.2(3) . . . . ?
C2 C3 C4 C5 0.8(4) . . . . ?
C2 C7 C6 C5 0.0(4) . . . . ?
C32 C27 C28 C33 175.27(17) . . . . ?
C32 C27 C28 C29 -1.0(3) . . . . ?
C32 C42 C47 C46 174.86(18) . . . . ?
C32 C42 C47 C50 -7.0(3) . . . . ?
C32 C42 C43 C48 3.8(3) . . . . ?
C32 C42 C43 C44 -175.82(18) . . . . ?
C32 C31 C30 C29 -1.0(4) . . . . ?
C1 C2 C3 C8 7.2(3) . . . . ?
C1 C2 C3 C4 -174.7(2) . . . . ?
C1 C2 C7 C17 -9.8(3) . . . . ?
C1 C2 C7 C6 174.2(2) . . . . ?
C17 C7 C6 C5 -176.1(2) . . . . ?
C17 C22 C21 C20 -0.9(3) . . . . ?
C17 C18 C19 C20 -0.8(3) . . . . ?
C3 C2 C1 O1 -78.4(3) . . . . ?
C3 C2 C1 O2 98.1(2) . . . . ?
C3 C2 C7 C17 174.4(2) . . . . ?
C3 C2 C7 C6 -1.6(3) . . . . ?
C3 C8 C9 C10 180.0(2) . . . . ?
C3 C8 C9 C14 0.8(3) . . . . ?
C3 C8 C13 C12 179.53(19) . . . . ?
C3 C8 C13 C16 -2.4(3) . . . . ?
C3 C4 C5 C6 -2.5(4) . . . . ?
C7 C2 C1 O1 105.6(2) . . . . ?
C7 C2 C1 O2 -77.9(3) . . . . ?
C7 C2 C3 C8 -176.9(2) . . . . ?
C7 C2 C3 C4 1.2(3) . . . . ?
C7 C17 C22 C21 177.05(18) . . . . ?
C7 C17 C22 C25 -1.8(3) . . . . ?
C7 C17 C18 C19 -176.27(18) . . . . ?
C7 C17 C18 C23 4.5(3) . . . . ?
C7 C6 C5 C4 2.0(4) . . . . ?
C42 C32 C31 C30 -179.4(2) . . . . ?
C42 C47 C46 C45 1.5(3) . . . . ?
C42 C43 C44 C45 0.4(3) . . . . ?
C22 C17 C7 C2 96.8(2) . . . . ?
C22 C17 C7 C6 -87.3(3) . . . . ?
C22 C17 C18 C19 0.4(3) . . . . ?
C22 C17 C18 C23 -178.77(19) . . . . ?
C22 C21 C20 C19 0.6(3) . . . . ?
C22 C21 C20 C24 -178.5(2) . . . . ?
C8 C3 C4 C5 179.0(2) . . . . ?
C8 C9 C10 C11 0.1(4) . . . . ?
C8 C13 C12 C11 1.0(3) . . . . ?
C18 C17 C7 C2 -86.5(3) . . . . ?
C18 C17 C7 C6 89.5(3) . . . . ?
C18 C17 C22 C21 0.4(3) . . . . ?
C18 C17 C22 C25 -178.50(18) . . . . ?
C34 C33 C28 C27 98.7(2) . . . . ?
C34 C33 C28 C29 -85.1(2) . . . . ?
C34 C33 C38 C37 -1.5(3) . . . . ?
C34 C33 C38 C41 175.3(2) . . . . ?
C47 C42 C43 C48 -179.17(19) . . . . ?
C47 C42 C43 C44 1.2(3) . . . . ?
C21 C20 C19 C18 0.3(3) . . . . ?
C43 C42 C47 C46 -2.1(3) . . . . ?
C43 C42 C47 C50 176.1(2) . . . . ?
C4 C3 C8 C9 92.3(3) . . . . ?
C4 C3 C8 C13 -87.8(3) . . . . ?
C31 C32 C42 C47 99.9(2) . . . . ?
C31 C32 C42 C43 -83.2(2) . . . . ?
C38 C33 C28 C27 -86.5(3) . . . . ?
C38 C33 C28 C29 89.8(2) . . . . ?
C38 C33 C34 C35 0.0(3) . . . . ?
C38 C33 C34 C39 -179.9(2) . . . . ?
C48 C43 C44 C45 -179.2(2) . . . . ?
C25 C22 C21 C20 178.0(2) . . . . ?
C44 C45 C46 C47 0.0(3) . . . . ?
C46 C45 C44 C43 -1.0(3) . . . . ?
C35 C36 C37 C38 -0.1(4) . . . . ?
C9 C8 C13 C12 -0.5(3) . . . . ?
C9 C8 C13 C16 177.6(2) . . . . ?
C23 C18 C19 C20 178.4(2) . . . . ?
C13 C8 C9 C10 0.0(3) . . . . ?
C13 C8 C9 C14 -179.1(2) . . . . ?
C39 C34 C35 C36 -178.5(2) . . . . ?
C50 C47 C46 C45 -176.7(2) . . . . ?
C24 C20 C19 C18 179.4(2) . . . . ?
C10 C11 C12 C13 -0.9(4) . . . . ?
C37 C36 C35 C34 -1.5(4) . . . . ?
C12 C11 C10 C9 0.4(4) . . . . ?
C14 C9 C10 C11 179.2(2) . . . . ?
C41 C38 C37 C36 -175.2(3) . . . . ?
C49 C45 C44 C43 178.7(2) . . . . ?
C49 C45 C46 C47 -179.7(2) . . . . ?
C40 C36 C35 C34 179.0(2) . . . . ?
C40 C36 C37 C38 179.4(3) . . . . ?
C15 C11 C10 C9 -178.6(2) . . . . ?
C15 C11 C12 C13 178.0(2) . . . . ?
C16 C13 C12 C11 -177.1(2) . . . . ?

loop_
_exptl_oxdiff_crystal_face_indexfrac_h
_exptl_oxdiff_crystal_face_indexfrac_k
_exptl_oxdiff_crystal_face_indexfrac_l
_exptl_oxdiff_crystal_face_x
_exptl_oxdiff_crystal_face_y
_exptl_oxdiff_crystal_face_z
-6.0809 -3.4573 2.8082 -0.0005 -0.0001 1.0000
2.9895 4.6243 8.9601 -0.5856 0.8106 -0.0001
-2.9895 -4.6243 -8.9601 0.5856 -0.8106 0.0001
6.0809 3.4573 -2.8082 0.0005 0.0001 -1.0000
-2.4494 -6.5267 2.1673 0.4674 0.3375 0.8171
2.4494 6.5267 -2.1673 -0.4674 -0.3375 -0.8171
7.0063 -3.4188 -1.7368 0.6745 0.4874 -0.5545
-7.0063 3.4188 1.7368 -0.6745 -0.4874 0.5545
-2.7616 7.0633 -0.4702 -0.7864 -0.5681 -0.2427
1.0303 2.9911 9.0069 -0.5103 0.7564 0.2999

loop_
_smtbx_masks_void_nr
_smtbx_masks_void_average_x
_smtbx_masks_void_average_y
_smtbx_masks_void_average_z
_smtbx_masks_void_volume
_smtbx_masks_void_count_electrons
_smtbx_masks_void_content
1 0.000 0.000 0.000 200.9 48.0 '1 C6H14'
